data_4113027
loop_
_publ_author_name
'Bryan K. Spraul'
'S. Suresh'
'Sibylle Glaser'
'Dvora Perahia'
'John Ballato'
'Dennis W. Smith'

_publ_section_title
;
 Perfluorocyclobutyl-Linked Hexa-peri-hexabenzocoronene Networks
;
_journal_name_full 'Journal of the American Chemical Society'
_journal_page_first 12772
_journal_page_last 12773
_journal_paper_doi 10.1021/ja046855j
_journal_volume 126
_journal_year 2004
_chemical_formula_sum 'C52 H24 F18 O6'
_chemical_formula_weight 1086.71
_chemical_name_systematic
; 
 ? 
;
_space_group_IT_number 14
_symmetry_cell_setting monoclinic
_symmetry_space_group_name_Hall '-P 2yn'
_symmetry_space_group_name_H-M 'P 1 21/n 1'
_atom_sites_solution_hydrogens geom
_atom_sites_solution_primary direct
_atom_sites_solution_secondary difmap
_audit_creation_method SHELXL-97
_cell_angle_alpha 90.00
_cell_angle_beta 90.38(3)
_cell_angle_gamma 90.00
_cell_formula_units_Z 4
_cell_length_a 16.051(3)
_cell_length_b 10.755(2)
_cell_length_c 27.697(6)
_cell_measurement_temperature 301(2)
_cell_volume 4781.2(16)
_computing_structure_refinement 'SHELXL-97 (Sheldrick, 1997)'
_computing_structure_solution 'SHELXS-97 (Sheldrick, 1990)'
_diffrn_ambient_temperature 301(2)
_diffrn_measured_fraction_theta_full 0.996
_diffrn_measured_fraction_theta_max 0.996
_diffrn_radiation_monochromator graphite
_diffrn_radiation_source 'fine-focus sealed tube'
_diffrn_radiation_type MoK\a
_diffrn_radiation_wavelength 0.71073
_diffrn_reflns_av_R_equivalents 0.0448
_diffrn_reflns_av_sigmaI/netI 0.0269
_diffrn_reflns_limit_h_max 19
_diffrn_reflns_limit_h_min -19
_diffrn_reflns_limit_k_max 12
_diffrn_reflns_limit_k_min -12
_diffrn_reflns_limit_l_max 32
_diffrn_reflns_limit_l_min -32
_diffrn_reflns_number 36428
_diffrn_reflns_theta_full 25.05
_diffrn_reflns_theta_max 25.05
_diffrn_reflns_theta_min 2.40
_exptl_absorpt_coefficient_mu 0.145
_exptl_absorpt_correction_T_max 0.9814
_exptl_absorpt_correction_T_min 0.9336
_exptl_crystal_density_diffrn 1.510
_exptl_crystal_F_000 2184
_exptl_crystal_size_max 0.48
_exptl_crystal_size_mid 0.32
_exptl_crystal_size_min 0.13
_refine_diff_density_max 0.446
_refine_diff_density_min -0.434
_refine_diff_density_rms 0.054
_refine_ls_extinction_coef 0.0024(10)
_refine_ls_extinction_expression Fc^*^=kFc[1+0.001xFc^2^\l^3^/sin(2\q)]^-1/4^
_refine_ls_extinction_method SHELXL
_refine_ls_goodness_of_fit_ref 1.019
_refine_ls_hydrogen_treatment mixed
_refine_ls_matrix_type full
_refine_ls_number_parameters 743
_refine_ls_number_reflns 8423
_refine_ls_number_restraints 0
_refine_ls_restrained_S_all 1.019
_refine_ls_R_factor_all 0.1016
_refine_ls_R_factor_gt 0.0758
_refine_ls_shift/su_max 0.004
_refine_ls_shift/su_mean 0.000
_refine_ls_structure_factor_coef Fsqd
_refine_ls_weighting_details 'calc w=1/[\s^2^(Fo^2^)+(0.1378P)^2^+3.3596P] where P=(Fo^2^+2Fc^2^)/3'
_refine_ls_weighting_scheme calc
_refine_ls_wR_factor_gt 0.2107
_refine_ls_wR_factor_ref 0.2374
_reflns_number_gt 6078
_reflns_number_total 8423
_reflns_threshold_expression >2sigma(I)
_cod_data_source_file ja046855jsi20040527_052311.cif
_cod_data_source_block cd1419a
_cod_original_cell_volume 4781.2(17)
_cod_database_code 4113027

loop_
_symmetry_equiv_pos_as_xyz
'x, y, z'
'-x+1/2, y+1/2, -z+1/2'
'-x, -y, -z'
'x-1/2, -y-1/2, z-1/2'

loop_
_atom_site_label
_atom_site_type_symbol
_atom_site_fract_x
_atom_site_fract_y
_atom_site_fract_z
_atom_site_U_iso_or_equiv
_atom_site_adp_type
_atom_site_occupancy
_atom_site_symmetry_multiplicity
_atom_site_calc_flag
_atom_site_refinement_flags
C1 C 0.74765(18) 0.3503(3) 0.09539(11) 0.0408(7) Uani 1 1 d .
C2 C 0.82987(18) 0.3539(3) 0.11316(11) 0.0410(7) Uani 1 1 d .
C3 C 0.84466(17) 0.3725(3) 0.16256(11) 0.0398(6) Uani 1 1 d .
C4 C 0.77719(18) 0.3873(3) 0.19452(10) 0.0393(6) Uani 1 1 d .
C5 C 0.69507(18) 0.3826(3) 0.17646(11) 0.0405(6) Uani 1 1 d .
C6 C 0.68048(17) 0.3631(3) 0.12715(11) 0.0400(6) Uani 1 1 d .
C7 C 0.73235(17) 0.3317(3) 0.04212(11) 0.0412(7) Uani 1 1 d .
C8 C 0.6942(2) 0.2250(3) 0.02483(12) 0.0529(8) Uani 1 1 d .
H8 H 0.6767 0.1620 0.0471 0.052(9) Uiso 1 1 calc R
C9 C 0.6808(3) 0.2079(4) -0.02423(13) 0.0631(10) Uani 1 1 d .
H9 H 0.6549 0.1333 -0.0360 0.081(13) Uiso 1 1 calc R
C10 C 0.7054(2) 0.2998(4) -0.05571(12) 0.0596(9) Uani 1 1 d .
C11 C 0.7423(2) 0.4062(4) -0.03978(13) 0.0599(9) Uani 1 1 d .
H11 H 0.7590 0.4691 -0.0623 0.084(14) Uiso 1 1 calc R
C12 C 0.7558(2) 0.4229(3) 0.00951(12) 0.0519(8) Uani 1 1 d .
H12 H 0.7815 0.4981 0.0210 0.053(10) Uiso 1 1 calc R
C13 C 0.90260(18) 0.3363(3) 0.07938(10) 0.0417(7) Uani 1 1 d .
C14 C 0.9115(2) 0.2273(3) 0.05357(13) 0.0515(8) Uani 1 1 d .
H14 H 0.8695 0.1640 0.0560 0.052(9) Uiso 1 1 calc R
C15 C 0.9801(2) 0.2078(4) 0.02414(14) 0.0580(9) Uani 1 1 d .
H15 H 0.9854 0.1319 0.0062 0.063(11) Uiso 1 1 calc R
C16 C 1.0400(2) 0.2983(4) 0.02115(12) 0.0530(8) Uani 1 1 d .
C17 C 1.0324(2) 0.4083(4) 0.04580(12) 0.0534(8) Uani 1 1 d .
H17 H 1.0741 0.4717 0.0428 0.063(11) Uiso 1 1 calc R
C18 C 0.9639(2) 0.4268(3) 0.07490(12) 0.0490(8) Uani 1 1 d .
H18 H 0.9586 0.5035 0.0923 0.055(10) Uiso 1 1 calc R
C19 C 0.93233(18) 0.3784(3) 0.18186(11) 0.0413(7) Uani 1 1 d .
C20 C 0.98598(19) 0.2786(3) 0.17833(12) 0.0477(7) Uani 1 1 d .
H20 H 0.9673 0.2039 0.1626 0.062(11) Uiso 1 1 calc R
C21 C 1.0664(2) 0.2840(4) 0.19699(13) 0.0560(9) Uani 1 1 d .
H21 H 1.1033 0.2142 0.1943 0.052(9) Uiso 1 1 calc R
C22 C 1.0917(2) 0.3914(4) 0.21945(14) 0.0608(9) Uani 1 1 d .
C23 C 1.0406(2) 0.4932(4) 0.22321(14) 0.0604(9) Uani 1 1 d .
H23 H 1.0598 0.5678 0.2387 0.077(13) Uiso 1 1 calc R
C24 C 0.9610(2) 0.4861(3) 0.20434(13) 0.0511(8) Uani 1 1 d .
H24 H 0.9247 0.5568 0.2067 0.067(11) Uiso 1 1 calc R
C25 C 0.79330(18) 0.4051(3) 0.24747(10) 0.0401(6) Uani 1 1 d .
C26 C 0.83699(19) 0.3165(3) 0.27420(11) 0.0453(7) Uani 1 1 d .
H26 H 0.8584 0.2441 0.2582 0.033(7) Uiso 1 1 calc R
C27 C 0.8502(2) 0.3306(3) 0.32323(12) 0.0531(8) Uani 1 1 d .
H27 H 0.8803 0.2686 0.3411 0.075(12) Uiso 1 1 calc R
C28 C 0.8198(2) 0.4345(3) 0.34616(12) 0.0518(8) Uani 1 1 d .
C29 C 0.7777(2) 0.5257(3) 0.32076(12) 0.0507(8) Uani 1 1 d .
H29 H 0.7576 0.5986 0.3369 0.058(10) Uiso 1 1 calc R
C30 C 0.76486(19) 0.5106(3) 0.27191(11) 0.0454(7) Uani 1 1 d .
H30 H 0.7357 0.5740 0.2542 0.051(9) Uiso 1 1 calc R
C31 C 0.62268(17) 0.3980(3) 0.21020(10) 0.0399(6) Uani 1 1 d .
C32 C 0.6105(2) 0.3180(3) 0.24858(12) 0.0473(7) Uani 1 1 d .
H32 H 0.6490 0.2511 0.2539 0.047(9) Uiso 1 1 calc R
C33 C 0.5437(2) 0.3325(3) 0.27955(13) 0.0545(8) Uani 1 1 d .
H33 H 0.5360 0.2764 0.3061 0.054(10) Uiso 1 1 calc R
C34 C 0.4889(2) 0.4282(3) 0.27170(13) 0.0543(8) Uani 1 1 d .
C35 C 0.4982(2) 0.5089(3) 0.23365(13) 0.0544(8) Uani 1 1 d .
H35 H 0.4589 0.5750 0.2284 0.064(11) Uiso 1 1 calc R
C36 C 0.5650(2) 0.4931(3) 0.20307(12) 0.0474(7) Uani 1 1 d .
H36 H 0.5718 0.5489 0.1763 0.066(11) Uiso 1 1 calc R
C37 C 0.59283(17) 0.3523(3) 0.10838(11) 0.0413(7) Uani 1 1 d .
C38 C 0.54380(19) 0.2530(3) 0.12276(12) 0.0482(7) Uani 1 1 d .
H38 H 0.5666 0.1926 0.1447 0.069(12) Uiso 1 1 calc R
C39 C 0.4625(2) 0.2389(3) 0.10620(13) 0.0535(8) Uani 1 1 d .
H39 H 0.4291 0.1698 0.1164 0.060(10) Uiso 1 1 calc R
C40 C 0.43094(19) 0.3264(3) 0.07478(12) 0.0510(8) Uani 1 1 d .
C41 C 0.4774(2) 0.4270(3) 0.06038(12) 0.0522(8) Uani 1 1 d .
H41 H 0.4539 0.4880 0.0390 0.077(13) Uiso 1 1 calc R
C42 C 0.55844(19) 0.4395(3) 0.07710(12) 0.0484(7) Uani 1 1 d .
H42 H 0.5913 0.5092 0.0669 0.044(8) Uiso 1 1 calc R
C43 C 0.6272(5) 0.2399(7) -0.1233(3) 0.0494(16) Uiso 0.50 1 d P
C43' C 0.6518(9) 0.1909(15) -0.1251(5) 0.100(4) Uiso 0.50 1 d P
C44 C 0.5996(12) 0.1710(19) -0.1398(7) 0.132(5) Uiso 0.50 1 d P
C44' C 0.6294(6) 0.1162(8) -0.1432(3) 0.0588(18) Uiso 0.50 1 d P
C45 C 1.1205(3) 0.1868(6) -0.0349(2) 0.0945(18) Uani 1 1 d .
C46 C 1.1220(4) 0.1778(8) -0.0788(3) 0.120(3) Uani 1 1 d .
C47 C 1.2287(3) 0.3190(8) 0.2338(2) 0.108(2) Uani 1 1 d .
C48 C 1.2919(4) 0.3145(10) 0.2132(3) 0.138(3) Uani 1 1 d .
C49 C 0.8666(3) 0.3675(5) 0.42242(15) 0.0783(12) Uani 1 1 d .
C50 C 0.9359(3) 0.3722(6) 0.44361(17) 0.0915(15) Uani 1 1 d .
C51 C 0.4143(4) 0.3910(8) 0.3423(2) 0.106(2) Uani 1 1 d .
C52 C 0.4174(8) 0.3907(18) 0.3808(6) 0.103(4) Uani 0.50 1 d P
C52' C 0.3911(6) 0.3010(15) 0.3626(4) 0.089(3) Uani 0.50 1 d P
C53 C 0.3046(2) 0.2181(5) 0.06384(16) 0.0721(12) Uani 1 1 d .
C54 C 0.2374(3) 0.2190(7) 0.0877(2) 0.0963(18) Uani 1 1 d .
O1 O 0.6966(2) 0.2885(4) -0.10647(9) 0.0872(10) Uani 1 1 d .
O2 O 1.11259(16) 0.2860(3) -0.00667(11) 0.0745(8) Uani 1 1 d .
O3 O 1.17083(17) 0.4043(4) 0.24128(13) 0.0917(11) Uani 1 1 d .
O4 O 0.83001(19) 0.4563(3) 0.39591(9) 0.0730(8) Uani 1 1 d .
O5 O 0.41881(18) 0.4483(3) 0.30106(11) 0.0799(9) Uani 1 1 d .
O6 O 0.35024(15) 0.3188(3) 0.05466(10) 0.0694(8) Uani 1 1 d .
F1 F 0.5549(3) 0.2931(5) -0.12569(18) 0.1519(16) Uani 1 1 d .
F2 F 0.5617(3) 0.0715(5) -0.16272(12) 0.1487(17) Uani 1 1 d .
F3 F 0.6965(4) 0.0597(5) -0.1414(2) 0.175(2) Uani 1 1 d .
F4 F 1.1444(3) 0.0747(4) -0.01009(15) 0.1312(13) Uani 1 1 d .
F5 F 1.1375(2) 0.0766(4) -0.10421(13) 0.1179(12) Uani 1 1 d .
F6 F 1.0968(4) 0.2778(5) -0.10392(18) 0.167(2) Uani 1 1 d .
F7 F 1.2135(3) 0.2042(5) 0.26098(16) 0.1476(16) Uani 1 1 d .
F8 F 1.3095(3) 0.4200(7) 0.1863(2) 0.186(3) Uani 1 1 d .
F9 F 1.3498(2) 0.2322(5) 0.20976(18) 0.1613(19) Uani 1 1 d .
F10 F 0.8180(2) 0.2618(4) 0.43008(12) 0.1105(10) Uani 1 1 d .
F11 F 0.9661(2) 0.2849(4) 0.47181(11) 0.1217(13) Uani 1 1 d .
F12 F 0.9856(2) 0.4686(4) 0.43769(14) 0.1240(12) Uani 1 1 d .
F13 F 0.4601(3) 0.4864(5) 0.3857(2) 0.1618(19) Uani 1 1 d .
F14 F 0.401(2) 0.303(4) 0.4137(9) 0.174(11) Uani 0.50 1 d P
F14' F 0.3893(18) 0.279(4) 0.4096(10) 0.167(11) Uani 0.50 1 d P
F15 F 0.3593(3) 0.2444(6) 0.3284(2) 0.1631(19) Uani 1 1 d .
F16 F 0.3308(2) 0.1130(3) 0.04189(14) 0.1100(10) Uani 1 1 d .
F17 F 0.1828(4) 0.1453(6) 0.0985(2) 0.0821(15) Uiso 0.50 1 d P
F17' F 0.1963(5) 0.0932(7) 0.0863(3) 0.103(2) Uiso 0.50 1 d P
F18 F 0.2068(2) 0.3207(5) 0.10920(14) 0.1298(14) Uani 1 1 d .

loop_
_atom_site_aniso_label
_atom_site_aniso_U_11
_atom_site_aniso_U_22
_atom_site_aniso_U_33
_atom_site_aniso_U_23
_atom_site_aniso_U_13
_atom_site_aniso_U_12
C1 0.0356(15) 0.0471(16) 0.0398(16) -0.0001(12) 0.0018(11) -0.0036(12)
C2 0.0361(15) 0.0463(16) 0.0406(16) -0.0020(12) 0.0007(12) -0.0041(12)
C3 0.0335(14) 0.0426(15) 0.0434(16) -0.0016(12) 0.0013(12) 0.0002(12)
C4 0.0381(15) 0.0425(15) 0.0375(15) -0.0015(12) 0.0010(11) -0.0009(12)
C5 0.0356(14) 0.0428(15) 0.0431(16) 0.0019(12) 0.0030(12) 0.0000(12)
C6 0.0339(14) 0.0449(15) 0.0411(15) 0.0006(12) -0.0010(11) -0.0007(12)
C7 0.0333(14) 0.0533(17) 0.0371(15) -0.0007(12) 0.0030(11) -0.0001(12)
C8 0.0568(19) 0.062(2) 0.0398(17) 0.0033(15) -0.0004(14) -0.0124(16)
C9 0.070(2) 0.075(2) 0.0440(19) -0.0059(17) -0.0016(16) -0.020(2)
C10 0.055(2) 0.087(3) 0.0367(17) 0.0011(17) 0.0017(14) -0.0061(19)
C11 0.059(2) 0.076(2) 0.0455(19) 0.0132(17) 0.0037(15) -0.0070(18)
C12 0.0512(18) 0.059(2) 0.0454(18) 0.0003(15) 0.0039(14) -0.0077(15)
C13 0.0353(15) 0.0538(17) 0.0359(15) -0.0002(12) 0.0003(11) -0.0015(13)
C14 0.0408(16) 0.0590(19) 0.0548(19) -0.0071(15) 0.0065(14) -0.0073(15)
C15 0.0471(18) 0.067(2) 0.060(2) -0.0169(17) 0.0074(15) -0.0001(16)
C16 0.0362(16) 0.078(2) 0.0452(18) -0.0062(16) 0.0072(13) 0.0015(15)
C17 0.0408(17) 0.071(2) 0.0485(18) -0.0009(16) 0.0042(13) -0.0083(16)
C18 0.0441(17) 0.0577(19) 0.0452(17) -0.0027(14) 0.0031(13) -0.0040(14)
C19 0.0348(15) 0.0522(17) 0.0370(15) -0.0004(12) 0.0014(11) -0.0029(13)
C20 0.0400(16) 0.0578(19) 0.0452(17) -0.0041(14) 0.0009(13) -0.0006(14)
C21 0.0420(17) 0.073(2) 0.053(2) 0.0003(17) 0.0003(14) 0.0116(16)
C22 0.0344(16) 0.088(3) 0.059(2) -0.0035(19) -0.0071(14) -0.0032(17)
C23 0.0476(19) 0.072(2) 0.061(2) -0.0090(18) -0.0054(16) -0.0143(17)
C24 0.0422(17) 0.0547(18) 0.0564(19) -0.0063(15) -0.0023(14) -0.0036(14)
C25 0.0352(14) 0.0484(16) 0.0368(15) -0.0030(12) -0.0001(11) -0.0020(12)
C26 0.0437(16) 0.0462(16) 0.0460(17) -0.0034(13) -0.0017(13) 0.0028(13)
C27 0.0551(19) 0.059(2) 0.0447(18) -0.0019(15) -0.0055(14) 0.0112(16)
C28 0.0552(19) 0.062(2) 0.0388(17) -0.0067(14) -0.0041(14) 0.0041(16)
C29 0.0508(18) 0.0517(18) 0.0497(18) -0.0106(14) 0.0014(14) 0.0051(15)
C30 0.0456(16) 0.0449(16) 0.0455(17) -0.0001(13) -0.0015(13) 0.0038(13)
C31 0.0350(14) 0.0467(16) 0.0380(15) -0.0025(12) 0.0005(11) -0.0020(12)
C32 0.0424(16) 0.0510(17) 0.0487(18) 0.0038(14) 0.0083(13) 0.0067(14)
C33 0.0495(18) 0.064(2) 0.0500(19) 0.0088(16) 0.0133(14) 0.0034(16)
C34 0.0403(17) 0.067(2) 0.056(2) -0.0033(16) 0.0129(14) 0.0071(15)
C35 0.0475(18) 0.062(2) 0.0535(19) -0.0014(16) 0.0044(14) 0.0136(16)
C36 0.0446(16) 0.0513(17) 0.0463(17) 0.0010(14) 0.0024(13) 0.0034(14)
C37 0.0322(14) 0.0542(17) 0.0375(15) -0.0021(13) 0.0014(11) 0.0001(12)
C38 0.0393(16) 0.0563(18) 0.0490(18) 0.0045(14) -0.0015(13) -0.0005(14)
C39 0.0397(16) 0.061(2) 0.059(2) 0.0029(16) -0.0016(14) -0.0095(15)
C40 0.0313(15) 0.075(2) 0.0465(17) 0.0005(16) -0.0030(12) -0.0015(15)
C41 0.0441(17) 0.066(2) 0.0470(18) 0.0080(15) -0.0027(14) 0.0045(15)
C42 0.0383(16) 0.0612(19) 0.0456(17) 0.0038(14) 0.0002(13) -0.0046(14)
C45 0.055(2) 0.135(5) 0.095(4) -0.042(4) 0.027(2) -0.014(3)
C46 0.075(3) 0.164(6) 0.122(5) -0.070(5) 0.028(3) 0.002(4)
C47 0.047(3) 0.185(7) 0.092(4) -0.035(4) -0.026(2) 0.019(3)
C48 0.067(4) 0.224(9) 0.121(6) -0.043(6) -0.034(4) 0.044(5)
C49 0.079(3) 0.107(3) 0.049(2) -0.006(2) -0.002(2) 0.012(3)
C50 0.087(3) 0.131(5) 0.057(3) 0.015(3) 0.000(2) 0.017(3)
C51 0.083(4) 0.152(6) 0.084(4) 0.026(4) 0.047(3) 0.043(4)
C52 0.064(7) 0.161(14) 0.083(10) -0.008(10) 0.010(6) 0.026(8)
C52' 0.060(5) 0.146(10) 0.061(6) 0.013(8) 0.019(5) -0.001(6)
C53 0.045(2) 0.099(3) 0.072(3) 0.008(2) -0.0133(18) -0.018(2)
C54 0.053(3) 0.139(5) 0.097(4) 0.027(4) -0.014(2) -0.036(3)
O1 0.097(2) 0.130(3) 0.0355(13) 0.0014(15) -0.0001(13) -0.037(2)
O2 0.0469(14) 0.101(2) 0.0756(18) -0.0248(16) 0.0230(12) -0.0096(14)
O3 0.0450(15) 0.130(3) 0.099(2) -0.030(2) -0.0266(15) 0.0039(17)
O4 0.091(2) 0.0861(19) 0.0415(13) -0.0132(13) -0.0133(13) 0.0275(16)
O5 0.0588(16) 0.110(2) 0.0718(19) 0.0119(17) 0.0298(13) 0.0260(16)
O6 0.0386(12) 0.096(2) 0.0736(18) 0.0115(15) -0.0139(11) -0.0060(13)
F1 0.130(3) 0.182(4) 0.144(4) -0.003(3) 0.000(3) 0.040(3)
F2 0.163(4) 0.207(4) 0.076(2) -0.025(2) -0.017(2) -0.084(3)
F3 0.200(5) 0.162(4) 0.162(4) 0.010(3) 0.014(4) 0.054(4)
F4 0.150(3) 0.127(3) 0.117(3) 0.008(2) -0.008(2) 0.019(3)
F5 0.099(2) 0.148(3) 0.107(2) -0.061(2) 0.0271(17) 0.008(2)
F6 0.241(6) 0.136(3) 0.123(3) 0.010(3) -0.029(4) 0.045(4)
F7 0.120(3) 0.195(4) 0.127(3) 0.050(3) -0.033(2) 0.003(3)
F8 0.157(4) 0.250(7) 0.151(4) 0.045(4) -0.026(3) -0.079(4)
F9 0.082(2) 0.248(5) 0.154(4) -0.037(4) -0.009(2) 0.059(3)
F10 0.100(2) 0.137(3) 0.095(2) 0.0164(19) 0.0014(17) -0.018(2)
F11 0.106(2) 0.184(4) 0.0752(19) 0.047(2) -0.0080(16) 0.041(2)
F12 0.112(3) 0.144(3) 0.116(3) 0.013(2) -0.005(2) -0.031(2)
F13 0.096(3) 0.181(4) 0.208(5) -0.048(4) -0.002(3) -0.014(3)
F14 0.127(17) 0.33(3) 0.065(9) 0.048(13) 0.022(8) 0.029(15)
F14' 0.080(7) 0.30(2) 0.124(18) 0.121(16) 0.031(8) -0.012(10)
F15 0.119(3) 0.221(5) 0.149(4) -0.067(4) 0.006(3) -0.015(3)
F16 0.097(2) 0.106(2) 0.127(3) -0.021(2) -0.0068(19) -0.0219(18)
F18 0.082(2) 0.200(4) 0.107(3) 0.009(3) 0.0186(18) 0.019(2)

loop_
_atom_type_symbol
_atom_type_description
_atom_type_scat_dispersion_real
_atom_type_scat_dispersion_imag
_atom_type_scat_source
C C 0.0033 0.0016 'International Tables Vol C Tables 4.2.6.8 and 6.1.1.4'
H H 0.0000 0.0000 'International Tables Vol C Tables 4.2.6.8 and 6.1.1.4'
O O 0.0106 0.0060 'International Tables Vol C Tables 4.2.6.8 and 6.1.1.4'
F F 0.0171 0.0103 'International Tables Vol C Tables 4.2.6.8 and 6.1.1.4'

loop_
_geom_angle_atom_site_label_1
_geom_angle_atom_site_label_2
_geom_angle_atom_site_label_3
_geom_angle
C6 C1 C2 120.1(3)
C6 C1 C7 120.4(3)
C2 C1 C7 119.5(3)
C3 C2 C1 119.9(3)
C3 C2 C13 119.7(3)
C1 C2 C13 120.4(3)
C2 C3 C4 120.2(3)
C2 C3 C19 120.4(3)
C4 C3 C19 119.5(3)
C5 C4 C3 119.5(3)
C5 C4 C25 120.5(3)
C3 C4 C25 120.0(3)
C6 C5 C4 120.2(3)
C6 C5 C31 119.8(3)
C4 C5 C31 120.0(3)
C5 C6 C1 120.1(3)
C5 C6 C37 120.0(3)
C1 C6 C37 119.9(3)
C8 C7 C12 118.8(3)
C8 C7 C1 121.1(3)
C12 C7 C1 120.0(3)
C7 C8 C9 121.0(3)
C10 C9 C8 118.8(3)
C11 C10 C9 121.6(3)
C11 C10 O1 115.7(3)
C9 C10 O1 122.7(4)
C10 C11 C12 119.4(3)
C7 C12 C11 120.4(3)
C14 C13 C18 118.2(3)
C14 C13 C2 120.6(3)
C18 C13 C2 121.2(3)
C13 C14 C15 121.1(3)
C16 C15 C14 119.1(3)
C15 C16 C17 121.2(3)
C15 C16 O2 123.4(3)
C17 C16 O2 115.5(3)
C16 C17 C18 119.2(3)
C17 C18 C13 121.2(3)
C20 C19 C24 118.3(3)
C20 C19 C3 121.7(3)
C24 C19 C3 120.0(3)
C19 C20 C21 121.3(3)
C22 C21 C20 118.4(3)
C23 C22 C21 122.0(3)
C23 C22 O3 115.3(4)
C21 C22 O3 122.7(4)
C22 C23 C24 118.7(3)
C23 C24 C19 121.2(3)
C26 C25 C30 117.5(3)
C26 C25 C4 121.1(3)
C30 C25 C4 121.4(3)
C27 C26 C25 121.4(3)
C28 C27 C26 119.4(3)
C27 C28 C29 121.0(3)
C27 C28 O4 123.2(3)
C29 C28 O4 115.8(3)
C30 C29 C28 119.1(3)
C29 C30 C25 121.6(3)
C32 C31 C36 117.9(3)
C32 C31 C5 121.5(3)
C36 C31 C5 120.5(3)
C31 C32 C33 121.3(3)
C34 C33 C32 119.0(3)
C33 C34 C35 121.6(3)
C33 C34 O5 122.6(3)
C35 C34 O5 115.9(3)
C34 C35 C36 118.8(3)
C35 C36 C31 121.4(3)
C38 C37 C42 118.4(3)
C38 C37 C6 119.5(3)
C42 C37 C6 122.1(3)
C37 C38 C39 121.5(3)
C40 C39 C38 118.3(3)
C41 C40 C39 121.6(3)
C41 C40 O6 115.5(3)
C39 C40 O6 122.9(3)
C40 C41 C42 119.3(3)
C41 C42 C37 120.8(3)
C43' C43 C44 68.1(17)
C43' C43 F1 152.0(18)
C44 C43 F1 84.7(14)
C43' C43 O1 80.8(16)
C44 C43 O1 148.2(16)
F1 C43 O1 126.9(7)
C43' C43 C44' 38.5(14)
C44 C43 C44' 29.6(12)
F1 C43 C44' 114.3(7)
O1 C43 C44' 118.7(8)
C43 C43' C44 72(2)
C43 C43' C44' 118(2)
C44 C43' C44' 45.7(14)
C43 C43' O1 70.8(16)
C44 C43' O1 142(2)
C44' C43' O1 167.9(16)
C43 C43' F3 165(2)
C44 C43' F3 94.2(19)
C44' C43' F3 48.5(9)
O1 C43' F3 122.0(11)
C43 C43' F1 18.6(12)
C44 C43' F1 53.9(16)
C44' C43' F1 99.6(12)
O1 C43' F1 89.3(9)
F3 C43' F1 148.1(10)
C44' C44 C43' 71(2)
C44' C44 C43 111(2)
C43' C44 C43 40.0(12)
C44' C44 F2 67.7(17)
C43' C44 F2 139(2)
C43 C44 F2 179(2)
C44' C44 F1 167(2)
C43' C44 F1 96(2)
C43 C44 F1 56.4(12)
F2 C44 F1 124.6(14)
C44 C44' C43' 63.0(16)
C44 C44' F3 157(2)
C43' C44' F3 93.7(12)
C44 C44' F2 79.4(18)
C43' C44' F2 142.3(13)
F3 C44' F2 124.0(8)
C44 C44' C43 39.1(16)
C43' C44' C43 24.0(9)
F3 C44' C43 117.5(8)
F2 C44' C43 118.5(8)
C46 C45 O2 130.7(8)
C46 C45 F4 113.7(6)
O2 C45 F4 114.7(5)
C45 C46 F5 127.0(9)
C45 C46 F6 116.5(6)
F5 C46 F6 116.1(7)
C48 C47 O3 135.8(9)
C48 C47 F7 111.4(8)
O3 C47 F7 112.6(5)
C47 C48 F9 133.9(11)
C47 C48 F8 114.2(8)
F9 C48 F8 111.9(8)
C50 C49 O4 127.7(6)
C50 C49 F10 117.1(5)
O4 C49 F10 114.9(4)
C49 C50 F11 124.9(6)
C49 C50 F12 120.5(5)
F11 C50 F12 114.6(5)
C52 C51 C52' 62.2(11)
C52 C51 O5 151.2(15)
C52' C51 O5 145.8(12)
C52 C51 F13 45.1(12)
C52' C51 F13 106.7(10)
O5 C51 F13 107.5(6)
C52 C51 F15 103.0(13)
C52' C51 F15 41.2(9)
O5 C51 F15 104.6(6)
F13 C51 F15 147.8(5)
C51 C52 C52' 63.7(12)
C51 C52 F13 97.4(15)
C52' C52 F13 158.3(15)
C51 C52 F14 132(3)
C52' C52 F14 69(2)
F13 C52 F14 128(2)
C51 C52 F14' 121(2)
C52' C52 F14' 57.5(18)
F13 C52 F14' 140.0(18)
F14 C52 F14' 12(3)
C52 C52' C51 54.1(12)
C52 C52' F15 152.5(15)
C51 C52' F15 99.7(10)
C52 C52' F14' 75(2)
C51 C52' F14' 129(2)
F15 C52' F14' 130.9(19)
C52 C52' F14 61.2(19)
C51 C52' F14 115(2)
F15 C52' F14 144.5(19)
F14' C52' F14 14(3)
C54 C53 O6 124.3(5)
C54 C53 F16 120.6(5)
O6 C53 F16 114.9(4)
F17 C54 C53 137.5(8)
F17 C54 F18 98.8(6)
C53 C54 F18 123.6(5)
F17 C54 F17' 26.8(4)
C53 C54 F17' 110.7(7)
F18 C54 F17' 125.6(5)
C43 O1 C43' 28.4(6)
C43 O1 C10 117.7(4)
C43' O1 C10 119.2(6)
C45 O2 C16 118.7(3)
C47 O3 C22 119.7(4)
C49 O4 C28 117.8(3)
C51 O5 C34 118.9(3)
C53 O6 C40 118.5(3)
C43 F1 C44 38.9(8)
C43 F1 C43' 9.4(6)
C44 F1 C43' 29.8(8)
C44' F2 C44 32.9(8)
C44' F3 C43' 37.8(6)
C52 F13 C51 37.5(7)
C52 F14 C52' 49.9(12)
C52' F14' C52 47.9(11)
C52' F15 C51 39.1(6)
F17' F17 C54 100.2(10)
F17 F17' C54 53.0(8)

loop_
_geom_bond_atom_site_label_1
_geom_bond_atom_site_label_2
_geom_bond_distance
C1 C6 1.403(4)
C1 C2 1.406(4)
C1 C7 1.507(4)
C2 C3 1.401(4)
C2 C13 1.513(4)
C3 C4 1.412(4)
C3 C19 1.503(4)
C4 C5 1.408(4)
C4 C25 1.500(4)
C5 C6 1.400(4)
C5 C31 1.505(4)
C6 C37 1.501(4)
C7 C8 1.385(5)
C7 C12 1.388(5)
C8 C9 1.386(5)
C9 C10 1.378(6)
C10 C11 1.361(6)
C10 O1 1.417(4)
C11 C12 1.392(5)
C13 C14 1.381(5)
C13 C18 1.390(4)
C14 C15 1.391(5)
C15 C16 1.371(5)
C16 C17 1.372(5)
C16 O2 1.408(4)
C17 C18 1.382(5)
C19 C20 1.380(5)
C19 C24 1.392(5)
C20 C21 1.388(5)
C21 C22 1.373(6)
C22 C23 1.372(6)
C22 O3 1.409(4)
C23 C24 1.379(5)
C25 C26 1.393(4)
C25 C30 1.400(4)
C26 C27 1.381(5)
C27 C28 1.376(5)
C28 C29 1.381(5)
C28 O4 1.406(4)
C29 C30 1.377(5)
C31 C32 1.383(4)
C31 C36 1.392(4)
C32 C33 1.386(5)
C33 C34 1.370(5)
C34 C35 1.374(5)
C34 O5 1.409(4)
C35 C36 1.382(5)
C37 C38 1.387(5)
C37 C42 1.389(5)
C38 C39 1.389(5)
C39 C40 1.376(5)
C40 C41 1.375(5)
C40 O6 1.409(4)
C41 C42 1.384(5)
C43 C43' 0.660(14)
C43 C44 0.98(2)
C43 F1 1.296(9)
C43 O1 1.313(8)
C43 C44' 1.441(12)
C43' C44 0.95(2)
C43' C44' 1.011(15)
C43' O1 1.372(15)
C43' F3 1.647(17)
C43' F1 1.904(16)
C44 C44' 0.764(19)
C44 F2 1.38(2)
C44 F1 1.55(2)
C44' F3 1.237(10)
C44' F2 1.302(9)
C45 C46 1.219(9)
C45 O2 1.329(6)
C45 F4 1.438(8)
C46 F5 1.321(7)
C46 F6 1.342(9)
C47 C48 1.169(9)
C47 O3 1.324(7)
C47 F7 1.467(9)
C48 F9 1.287(8)
C48 F8 1.388(11)
C49 C50 1.256(7)
C49 O4 1.338(6)
C49 F10 1.396(6)
C50 F11 1.311(6)
C50 F12 1.319(7)
C51 C52 1.068(16)
C51 C52' 1.181(15)
C51 O5 1.300(7)
C51 F13 1.740(10)
C51 F15 1.846(10)
C52 C52' 1.17(2)
C52 F13 1.24(2)
C52 F14 1.34(4)
C52 F14' 1.51(3)
C52' F15 1.234(16)
C52' F14' 1.33(3)
C52' F14 1.42(3)
C53 C54 1.268(7)
C53 O6 1.333(5)
C53 F16 1.352(6)
C54 F17 1.221(7)
C54 F18 1.341(8)
C54 F17' 1.506(9)
F17 F17' 0.690(8)
